data_7043825
loop_
_publ_author_name
'Novitchi, Gh\'enadie'
'Vela, Sergi'
'Pilet, Guillaume'
'Train, Cyrille'
'Robert, Vincent'

_publ_section_title
;
 Twisting Induces Ferromagnetism in Homometallic Clusters
;
_journal_name_full 'Dalton Trans.'
_journal_paper_doi 10.1039/C7DT02360J
_journal_year 2017
_chemical_absolute_configuration ad
_chemical_formula_moiety 'C88.50 H118.50 Cu4 N8 O25'
_chemical_formula_sum 'C88.5 H118.5 Cu4 N8 O25'
_chemical_formula_weight 1948.64
_space_group_IT_number 4
_symmetry_cell_setting monoclinic
_symmetry_space_group_name_Hall 'P 2yb'
_symmetry_space_group_name_H-M 'P 1 21 1'
_atom_sites_solution_hydrogens difmap
_atom_sites_solution_primary direct
_audit_creation_date 10-12-14
_audit_creation_method CRYSTALS_ver_14.11
_audit_update_record
;
2017-07-19 deposited with the CCDC.
2017-07-20 downloaded from the CCDC.
;
_cell_angle_alpha 90.0
_cell_angle_beta 89.343(3)
_cell_angle_gamma 90.0
_cell_formula_units_Z 2
_cell_length_a 13.9452(6)
_cell_length_b 15.3362(5)
_cell_length_c 21.8663(8)
_cell_measurement_reflns_used 42007
_cell_measurement_temperature 110
_cell_measurement_theta_max 30
_cell_measurement_theta_min 3
_cell_volume 4676.2(3)
_computing_cell_refinement 'CrysAlis, (Oxford Diffraction, 2002)'
_computing_data_collection 'Gemini, (Oxford Diffraction, 2006)'
_computing_data_reduction 'XRED (Stoe & Cie 1996)'
_computing_molecular_graphics 'CAMERON (Watkin et al., 1996)'
_computing_publication_material 'CRYSTALS (Betteridge et al., 2003)'
_computing_structure_refinement 'CRYSTALS (Betteridge et al., 2003)'
_computing_structure_solution 'SIR97 (Altomare et al., 1999)'
_diffrn_ambient_temperature 110
_diffrn_measured_fraction_theta_full 0.982
_diffrn_measured_fraction_theta_max 0.913
_diffrn_measurement_device Area
_diffrn_measurement_device_type 'Oxford Diffraction Gemini'
_diffrn_measurement_method \w/2\q
_diffrn_radiation_monochromator graphite
_diffrn_radiation_type 'Mo K\a'
_diffrn_radiation_wavelength 0.71069
_diffrn_reflns_av_R_equivalents 0.049
_diffrn_reflns_limit_h_max 18
_diffrn_reflns_limit_h_min -17
_diffrn_reflns_limit_k_max 21
_diffrn_reflns_limit_k_min -21
_diffrn_reflns_limit_l_max 27
_diffrn_reflns_limit_l_min -28
_diffrn_reflns_number 82661
_diffrn_reflns_theta_full 25.227
_diffrn_reflns_theta_max 29.678
_diffrn_reflns_theta_min 3.436
_diffrn_standards_number 0
_exptl_absorpt_coefficient_mu 0.974
_exptl_absorpt_correction_T_max 0.91
_exptl_absorpt_correction_T_min 0.71
_exptl_absorpt_correction_type analytical
_exptl_absorpt_process_details
; 
 Analytical Absorption (De Meulenaer & Tompa, 1965) 
;
_exptl_crystal_colour 'dark green'
_exptl_crystal_density_diffrn 1.384
_exptl_crystal_density_method 'not measured'
_exptl_crystal_description plate
_exptl_crystal_F_000 2043
_exptl_crystal_size_max 0.453
_exptl_crystal_size_mid 0.265
_exptl_crystal_size_min 0.096
_refine_diff_density_max 1.13
_refine_diff_density_min -1.00
_refine_ls_abs_structure_details 'Flack (1983), 10658 Friedel-pairs'
_refine_ls_abs_structure_Flack 0.045(7)
_refine_ls_extinction_method None
_refine_ls_goodness_of_fit_ref 1.0347
_refine_ls_hydrogen_treatment noref
_refine_ls_matrix_type full
_refine_ls_number_parameters 1163
_refine_ls_number_reflns 19548
_refine_ls_number_restraints 13
_refine_ls_R_factor_all 0.0592
_refine_ls_R_factor_gt 0.0504
_refine_ls_shift/su_max 0.0319124
_refine_ls_shift/su_mean 0.0006510
_refine_ls_structure_factor_coef F
_refine_ls_weighting_details
;
 Method, part 1, Chebychev polynomial, (Watkin, 1994, Prince, 1982) 
 [weight] = 1.0/[A~0~*T~0~(x)+A~1~*T~1~(x) ... +A~n-1~]*T~n-1~(x)] 
 where A~i~ are the Chebychev coefficients listed below and x= Fcalc/Fmax 
 Method = Robust Weighting (Prince, 1982) 
 W = [weight] * [1-(deltaF/6*sigmaF)^2^]^2^ 
 A~i~ are: 
 15.4 -13.0 11.7 -1.56 
;
_refine_ls_weighting_scheme calc
_refine_ls_wR_factor_all 0.0681
_refine_ls_wR_factor_gt 0.0565
_refine_ls_wR_factor_ref 0.0542
_reflns_limit_h_max 18
_reflns_limit_h_min -18
_reflns_limit_k_max 21
_reflns_limit_k_min -21
_reflns_limit_l_max 28
_reflns_limit_l_min 0
_reflns_number_gt 20712
_reflns_number_total 23180
_reflns_threshold_expression I>2.0\s(I)
_oxford_diffrn_Wilson_B_factor 0.00
_oxford_diffrn_Wilson_scale 0.00
_oxford_refine_ls_r_factor_ref 0.0473
_oxford_refine_ls_scale 2.1902(19)
_oxford_reflns_number_all 23154
_oxford_reflns_threshold_expression_ref I>3.0\s(I)
_oxford_structure_analysis_title III_Cu
_cod_data_source_file c7dt02360j2.cif
_cod_data_source_block 'global_CCDC2'
_cod_original_cell_volume 4676.1(2)
_cod_original_sg_symbol_H-M 'P 1 21 1 '
_cod_original_formula_sum 'C88.50 H118.50 Cu4 N8 O25'
_cod_database_code 7043825

loop_
_symmetry_equiv_pos_as_xyz
x,y,z
-x,y+1/2,-z

loop_
_atom_site_label
_atom_site_type_symbol
_atom_site_fract_x
_atom_site_fract_y
_atom_site_fract_z
_atom_site_U_iso_or_equiv
_atom_site_occupancy
_atom_site_adp_type
_atom_site_refinement_flags_adp
Cu1 Cu 0.24470(3) 0.43706(3) 0.047179(17) 0.0192 1.0000 Uani .
Cu2 Cu 0.11544(3) 0.30471(3) -0.046487(17) 0.0185 1.0000 Uani .
Cu3 Cu 0.63292(3) 0.89518(3) 0.410180(17) 0.0190 1.0000 Uani .
Cu4 Cu 0.76629(3) 1.01873(4) 0.507040(17) 0.0211 1.0000 Uani .
O1 O 0.22583(16) 0.22933(15) -0.04091(10) 0.0203 1.0000 Uani .
O2 O 0.28163(18) 0.10903(18) 0.00228(13) 0.0307 1.0000 Uani .
C3 C 0.2152(2) 0.1584(2) -0.01000(15) 0.0211 1.0000 Uani .
C4 C 0.1140(2) 0.1327(2) 0.01000(14) 0.0194 1.0000 Uani .
C5 C 0.0803(2) 0.0514(2) -0.02502(16) 0.0242 1.0000 Uani .
C6 C -0.0276(2) 0.0652(2) -0.02784(16) 0.0244 1.0000 Uani .
C7 C -0.0326(2) 0.1617(2) -0.04269(15) 0.0221 1.0000 Uani .
N8 N 0.04109(19) 0.20291(18) -0.00262(12) 0.0195 1.0000 Uani .
C9 C -0.0108(2) 0.2368(2) 0.05242(15) 0.0217 1.0000 Uani .
C10 C 0.0496(2) 0.2482(2) 0.10814(15) 0.0211 1.0000 Uani .
C11 C 0.0229(2) 0.2071(2) 0.16193(15) 0.0232 1.0000 Uani .
C12 C 0.0736(3) 0.2165(3) 0.21631(16) 0.0287 1.0000 Uani .
C13 C 0.0386(3) 0.1715(3) 0.27327(18) 0.0369 1.0000 Uani .
C14 C 0.1555(3) 0.2665(2) 0.21417(15) 0.0269 1.0000 Uani .
C15 C 0.1852(2) 0.3112(2) 0.16105(15) 0.0215 1.0000 Uani .
C16 C 0.1311(2) 0.3046(2) 0.10668(13) 0.0187 1.0000 Uani .
O17 O 0.15184(16) 0.34534(15) 0.05588(10) 0.0201 1.0000 Uani .
C18 C 0.2720(2) 0.3597(2) 0.16525(15) 0.0221 1.0000 Uani .
N19 N 0.3072(2) 0.41349(18) 0.12462(12) 0.0212 1.0000 Uani .
C20 C 0.3946(2) 0.4586(2) 0.13817(14) 0.0198 1.0000 Uani .
C21 C 0.4158(2) 0.4846(2) 0.19772(14) 0.0210 1.0000 Uani .
C22 C 0.4994(2) 0.5313(2) 0.20865(15) 0.0228 1.0000 Uani .
C23 C 0.5609(2) 0.5535(2) 0.16107(16) 0.0234 1.0000 Uani .
C24 C 0.5392(2) 0.5266(2) 0.10176(15) 0.0246 1.0000 Uani .
C25 C 0.4566(3) 0.4798(2) 0.09081(16) 0.0242 1.0000 Uani .
C26 C 0.6524(2) 0.6051(3) 0.17373(17) 0.0272 1.0000 Uani .
C27 C 0.6343(2) 0.6831(2) 0.21490(15) 0.0229 1.0000 Uani .
C28 C 0.5670(2) 0.7458(2) 0.19985(15) 0.0231 1.0000 Uani .
C29 C 0.5549(2) 0.8202(2) 0.23452(15) 0.0226 1.0000 Uani .
C30 C 0.6119(2) 0.8332(2) 0.28594(14) 0.0189 1.0000 Uani .
C31 C 0.6775(2) 0.7694(2) 0.30259(14) 0.0215 1.0000 Uani .
C32 C 0.6879(2) 0.6950(2) 0.26741(15) 0.0213 1.0000 Uani .
N33 N 0.60541(19) 0.90877(18) 0.32359(12) 0.0194 1.0000 Uani .
C34 C 0.5747(2) 0.9821(2) 0.30218(15) 0.0208 1.0000 Uani .
C35 C 0.5692(2) 1.0625(2) 0.33479(16) 0.0236 1.0000 Uani .
C36 C 0.5189(3) 1.1309(2) 0.30652(18) 0.0310 1.0000 Uani .
C37 C 0.5138(3) 1.2133(3) 0.33083(19) 0.0332 1.0000 Uani .
C38 C 0.4534(4) 1.2835(3) 0.3019(3) 0.0555 1.0000 Uani .
C39 C 0.5653(3) 1.2285(2) 0.38452(18) 0.0297 1.0000 Uani .
C40 C 0.6158(3) 1.1622(2) 0.41442(16) 0.0256 1.0000 Uani .
C41 C 0.6146(2) 1.0771(2) 0.39161(16) 0.0218 1.0000 Uani .
O42 O 0.65957(18) 1.01607(16) 0.42197(11) 0.0239 1.0000 Uani .
C43 C 0.6637(3) 1.1844(2) 0.47424(17) 0.0269 1.0000 Uani .
N44 N 0.7626(2) 1.15033(19) 0.48191(13) 0.0241 1.0000 Uani .
C45 C 0.8267(3) 1.1598(3) 0.42742(17) 0.0295 1.0000 Uani .
C46 C 0.8704(4) 1.2509(3) 0.4296(3) 0.0538 1.0000 Uani .
C47 C 0.8478(4) 1.2861(3) 0.4941(3) 0.0495 1.0000 Uani .
C48 C 0.8123(3) 1.2041(3) 0.5286(2) 0.0394 1.0000 Uani .
C49 C 0.8995(3) 1.0864(3) 0.42630(17) 0.0306 1.0000 Uani .
O50 O 0.87721(18) 1.01528(18) 0.45423(11) 0.0272 1.0000 Uani .
O51 O 0.9758(2) 1.0964(2) 0.39792(14) 0.0437 1.0000 Uani .
O101 O -0.0920(2) 0.4465(2) -0.11702(12) 0.0334 1.0000 Uani .
O102 O 0.00274(17) 0.37555(16) -0.05340(11) 0.0234 1.0000 Uani .
C103 C -0.0203(2) 0.4027(2) -0.10592(15) 0.0230 1.0000 Uani .
C104 C 0.0442(2) 0.3779(2) -0.15977(14) 0.0204 1.0000 Uani .
C105 C 0.0678(3) 0.2591(3) -0.23007(16) 0.0284 1.0000 Uani .
C106 C 0.1232(2) 0.2404(2) -0.17220(15) 0.0227 1.0000 Uani .
C107 C -0.0097(3) 0.3201(3) -0.20585(18) 0.0318 1.0000 Uani .
N108 N 0.12963(19) 0.32617(17) -0.13969(12) 0.0173 1.0000 Uani .
C109 C 0.2229(2) 0.3678(2) -0.15808(14) 0.0206 1.0000 Uani .
C110 C 0.2314(2) 0.4627(2) -0.14194(14) 0.0196 1.0000 Uani .
C111 C 0.2377(2) 0.5251(2) -0.18722(14) 0.0234 1.0000 Uani .
C112 C 0.2509(3) 0.6136(2) -0.17480(15) 0.0257 1.0000 Uani .
C113 C 0.2534(3) 0.6802(3) -0.22511(17) 0.0325 1.0000 Uani .
C114 C 0.2615(3) 0.6364(2) -0.11436(15) 0.0235 1.0000 Uani .
C115 C 0.2564(2) 0.5753(2) -0.06616(15) 0.0204 1.0000 Uani .
C116 C 0.2375(2) 0.4873(2) -0.08005(14) 0.0194 1.0000 Uani .
O117 O 0.22498(17) 0.42634(15) -0.03816(9) 0.0198 1.0000 Uani .
C118 C 0.2645(2) 0.6093(2) -0.00554(14) 0.0183 1.0000 Uani .
N119 N 0.26165(19) 0.56553(17) 0.04495(12) 0.0183 1.0000 Uani .
C120 C 0.2603(2) 0.6137(2) 0.10107(14) 0.0183 1.0000 Uani .
C121 C 0.1948(2) 0.5896(2) 0.14593(15) 0.0200 1.0000 Uani .
C122 C 0.1848(2) 0.6389(2) 0.19884(15) 0.0210 1.0000 Uani .
C123 C 0.2421(2) 0.7121(2) 0.20864(14) 0.0210 1.0000 Uani .
C124 C 0.3091(2) 0.7348(2) 0.16381(16) 0.0231 1.0000 Uani .
C125 C 0.3193(2) 0.6862(2) 0.11034(15) 0.0216 1.0000 Uani .
C126 C 0.2275(2) 0.7666(2) 0.26530(15) 0.0248 1.0000 Uani .
C127 C 0.3126(2) 0.7709(2) 0.30747(14) 0.0196 1.0000 Uani .
C128 C 0.3722(2) 0.6990(2) 0.31785(15) 0.0217 1.0000 Uani .
C129 C 0.4492(2) 0.7048(2) 0.35755(15) 0.0215 1.0000 Uani .
C130 C 0.4671(2) 0.7829(2) 0.38732(13) 0.0180 1.0000 Uani .
C131 C 0.4079(3) 0.8543(2) 0.37851(15) 0.0236 1.0000 Uani .
C132 C 0.3305(3) 0.8473(2) 0.33935(16) 0.0253 1.0000 Uani .
N133 N 0.5501(2) 0.79374(18) 0.42477(11) 0.0190 1.0000 Uani .
C134 C 0.5701(2) 0.7346(2) 0.46448(15) 0.0219 1.0000 Uani .
C135 C 0.6488(3) 0.7362(2) 0.50624(15) 0.0243 1.0000 Uani .
C136 C 0.6522(3) 0.6659(2) 0.54782(17) 0.0272 1.0000 Uani .
C137 C 0.7223(3) 0.6583(2) 0.59118(17) 0.0292 1.0000 Uani .
C138 C 0.7242(3) 0.5841(3) 0.6359(2) 0.0441 1.0000 Uani .
C139 C 0.7928(3) 0.7236(3) 0.59172(16) 0.0271 1.0000 Uani .
C140 C 0.7919(2) 0.7939(2) 0.55296(15) 0.0251 1.0000 Uani .
C141 C 0.7180(2) 0.8024(2) 0.50932(14) 0.0218 1.0000 Uani .
O142 O 0.71826(17) 0.87290(15) 0.47478(10) 0.0208 1.0000 Uani .
C143 C 0.8689(2) 0.8617(2) 0.55734(16) 0.0247 1.0000 Uani .
N144 N 0.8332(2) 0.9491(2) 0.57743(13) 0.0246 1.0000 Uani .
C145 C 0.9170(3) 1.0034(3) 0.59950(16) 0.0289 1.0000 Uani .
C146 C 0.8773(3) 1.0559(3) 0.65211(19) 0.0369 1.0000 Uani .
C147 C 0.8131(3) 0.9912(3) 0.68381(16) 0.0343 1.0000 Uani .
C148 C 0.7636(3) 0.9445(2) 0.63020(14) 0.0254 1.0000 Uani .
C149 C 0.6687(2) 0.9874(2) 0.61459(14) 0.0230 1.0000 Uani .
O150 O 0.66020(17) 1.02533(18) 0.56258(10) 0.0257 1.0000 Uani .
O151 O 0.60274(19) 0.98385(18) 0.65250(12) 0.0302 1.0000 Uani .
O201 O 0.4097(4) 0.2196(4) 0.1317(3) 0.0364 0.5000 Uani .
C202 C 0.5103(6) 0.2368(7) 0.1393(5) 0.0455 0.5000 Uani .
O203 O 0.3874(3) 0.3023(4) 0.0118(3) 0.0621 0.7500 Uani .
C204 C 0.4642(6) 0.2695(6) -0.0184(4) 0.0667 0.7500 Uani .
O205 O 0.7177(3) 0.3286(2) 0.0377(2) 0.0650 1.0000 Uani .
C206 C 0.7461(4) 0.3759(3) 0.0882(3) 0.0522 1.0000 Uani .
C207 C 0.9617(4) 0.4479(3) 0.1868(2) 0.0486 1.0000 Uani .
O208 O 0.9456(5) 0.5344(3) 0.1925(2) 0.0921 1.0000 Uani .
O209 O 0.7340(3) 0.4455(3) 0.3491(2) 0.0685 1.0000 Uani U
C210 C 0.7142(5) 0.3949(5) 0.2973(3) 0.0699 1.0000 Uani U
C211 C 0.8616(6) 1.5147(6) 0.4921(4) 0.0358 0.5000 Uani .
O212 O 0.9038(4) 1.5979(3) 0.4978(2) 0.0274 0.5000 Uani .
C213 C 0.5539(4) 0.4622(3) 0.4656(2) 0.0467 1.0000 Uani .
O214 O 0.5674(2) 0.4948(3) 0.40552(16) 0.0501 1.0000 Uani .
O215 O 0.4249(3) 0.9398(3) 0.1311(2) 0.0494 0.7500 Uani U
C216 C 0.4985(5) 0.9831(6) 0.0981(4) 0.0623 0.7500 Uani U
O301 O 0.3418(4) 1.0747(6) 0.2036(2) 0.0839 0.7500 Uani .
O302 O 0.26823(19) 0.94848(18) 0.05676(13) 0.0319 1.0000 Uani .
O303 O 0.1670(2) 0.9891(2) 0.23187(13) 0.0411 1.0000 Uani .
O304 O 0.9360(3) 1.4510(2) 0.65971(19) 0.0640 1.0000 Uani .
O305 O 0.9273(5) 1.6819(4) 0.3925(3) 0.0736 0.7500 Uani .
O307 O 0.8812(3) 0.5550(2) 0.31066(17) 0.0483 1.0000 Uani .
O306 O 0.9010(4) 0.8574(3) 0.3772(2) 0.0907 1.0000 Uani .
H41 H 0.1143 0.1209 0.0542 0.0241 1.0000 Uiso .
H51 H 0.1077 0.0505 -0.0663 0.0302 1.0000 Uiso .
H52 H 0.0980 -0.0038 -0.0049 0.0303 1.0000 Uiso .
H61 H -0.0566 0.0267 -0.0582 0.0301 1.0000 Uiso .
H62 H -0.0577 0.0532 0.0112 0.0302 1.0000 Uiso .
H71 H -0.0149 0.1725 -0.0856 0.0280 1.0000 Uiso .
H72 H -0.0950 0.1859 -0.0348 0.0273 1.0000 Uiso .
H91 H -0.0400 0.2934 0.0429 0.0261 1.0000 Uiso .
H92 H -0.0598 0.1949 0.0633 0.0263 1.0000 Uiso .
H111 H -0.0310 0.1708 0.1621 0.0276 1.0000 Uiso .
H131 H 0.0924 0.1506 0.2955 0.0584 1.0000 Uiso .
H132 H 0.0013 0.2115 0.2983 0.0580 1.0000 Uiso .
H133 H -0.0022 0.1225 0.2613 0.0584 1.0000 Uiso .
H141 H 0.1921 0.2718 0.2492 0.0329 1.0000 Uiso .
H181 H 0.3069 0.3508 0.2013 0.0265 1.0000 Uiso .
H211 H 0.3741 0.4712 0.2304 0.0261 1.0000 Uiso .
H221 H 0.5138 0.5485 0.2482 0.0274 1.0000 Uiso .
H241 H 0.5809 0.5411 0.0700 0.0298 1.0000 Uiso .
H251 H 0.4421 0.4637 0.0508 0.0291 1.0000 Uiso .
H261 H 0.6806 0.6251 0.1351 0.0341 1.0000 Uiso .
H262 H 0.6970 0.5663 0.1942 0.0346 1.0000 Uiso .
H281 H 0.5294 0.7382 0.1649 0.0281 1.0000 Uiso .
H291 H 0.5084 0.8612 0.2236 0.0289 1.0000 Uiso .
H311 H 0.7142 0.7770 0.3376 0.0261 1.0000 Uiso .
H321 H 0.7333 0.6515 0.2782 0.0263 1.0000 Uiso .
H341 H 0.5553 0.9827 0.2609 0.0258 1.0000 Uiso .
H361 H 0.4858 1.1201 0.2696 0.0382 1.0000 Uiso .
H383 H 0.4800 1.3403 0.3127 0.0860 1.0000 Uiso .
H382 H 0.4552 1.2790 0.2580 0.0864 1.0000 Uiso .
H381 H 0.3878 1.2807 0.3167 0.0860 1.0000 Uiso .
H391 H 0.5662 1.2858 0.4015 0.0362 1.0000 Uiso .
H431 H 0.6644 1.2480 0.4777 0.0327 1.0000 Uiso .
H432 H 0.6230 1.1608 0.5067 0.0332 1.0000 Uiso .
H451 H 0.7859 1.1546 0.3911 0.0357 1.0000 Uiso .
H461 H 0.9386 1.2476 0.4216 0.0674 1.0000 Uiso .
H462 H 0.8407 1.2898 0.3990 0.0672 1.0000 Uiso .
H471 H 0.9057 1.3088 0.5140 0.0620 1.0000 Uiso .
H472 H 0.7988 1.3315 0.4937 0.0618 1.0000 Uiso .
H481 H 0.7668 1.2205 0.5614 0.0480 1.0000 Uiso .
H482 H 0.8661 1.1723 0.5462 0.0481 1.0000 Uiso .
H1041 H 0.0659 0.4315 -0.1804 0.0255 1.0000 Uiso .
H1051 H 0.1081 0.2891 -0.2596 0.0355 1.0000 Uiso .
H1052 H 0.0397 0.2075 -0.2465 0.0353 1.0000 Uiso .
H1061 H 0.1854 0.2169 -0.1803 0.0280 1.0000 Uiso .
H1062 H 0.0847 0.1998 -0.1480 0.0280 1.0000 Uiso .
H1071 H -0.0380 0.3549 -0.2389 0.0406 1.0000 Uiso .
H1072 H -0.0598 0.2865 -0.1849 0.0399 1.0000 Uiso .
H1111 H 0.2328 0.5068 -0.2288 0.0277 1.0000 Uiso .
H1133 H 0.2811 0.7340 -0.2123 0.0505 1.0000 Uiso .
H1132 H 0.2894 0.6597 -0.2597 0.0499 1.0000 Uiso .
H1131 H 0.1902 0.6921 -0.2391 0.0501 1.0000 Uiso .
H1141 H 0.2727 0.6938 -0.1043 0.0292 1.0000 Uiso .
H1181 H 0.2719 0.6696 -0.0024 0.0236 1.0000 Uiso .
H1211 H 0.1562 0.5402 0.1395 0.0251 1.0000 Uiso .
H1221 H 0.1387 0.6238 0.2281 0.0245 1.0000 Uiso .
H1241 H 0.3472 0.7832 0.1688 0.0283 1.0000 Uiso .
H1251 H 0.3645 0.7010 0.0802 0.0275 1.0000 Uiso .
H1261 H 0.2117 0.8255 0.2527 0.0302 1.0000 Uiso .
H1262 H 0.1736 0.7413 0.2876 0.0298 1.0000 Uiso .
H1281 H 0.3605 0.6468 0.2976 0.0276 1.0000 Uiso .
H1291 H 0.4888 0.6568 0.3653 0.0258 1.0000 Uiso .
H1311 H 0.4213 0.9065 0.3988 0.0294 1.0000 Uiso .
H1321 H 0.2891 0.8938 0.3338 0.0316 1.0000 Uiso .
H1341 H 0.5290 0.6871 0.4657 0.0268 1.0000 Uiso .
H1361 H 0.6038 0.6229 0.5466 0.0326 1.0000 Uiso .
H1383 H 0.7244 0.6037 0.6773 0.0679 1.0000 Uiso .
H1382 H 0.6678 0.5481 0.6303 0.0679 1.0000 Uiso .
H1381 H 0.7804 0.5473 0.6289 0.0683 1.0000 Uiso .
H1391 H 0.8425 0.7191 0.6197 0.0327 1.0000 Uiso .
H1431 H 0.9167 0.8413 0.5854 0.0298 1.0000 Uiso .
H1432 H 0.8998 0.8677 0.5178 0.0297 1.0000 Uiso .
H1451 H 0.9693 0.9651 0.6136 0.0361 1.0000 Uiso .
H1452 H 0.9418 1.0409 0.5669 0.0362 1.0000 Uiso .
H1461 H 0.9273 1.0789 0.6781 0.0451 1.0000 Uiso .
H1462 H 0.8393 1.1049 0.6369 0.0454 1.0000 Uiso .
H1471 H 0.7660 1.0182 0.7100 0.0439 1.0000 Uiso .
H1472 H 0.8509 0.9493 0.7082 0.0438 1.0000 Uiso .
H1481 H 0.7513 0.8827 0.6402 0.0300 1.0000 Uiso .
H3051 H 0.8596 1.6874 0.3832 0.1175 1.0000 Uiso .
H2121 H 0.8977 1.6239 0.4614 0.0422 1.0000 Uiso .
H2111 H 0.8554 1.4890 0.5316 0.0523 0.5000 Uiso .
H2112 H 0.9006 1.4788 0.4669 0.0523 0.5000 Uiso .
H2113 H 0.7998 1.5203 0.4746 0.0523 0.5000 Uiso .
H2161 H 0.5441 0.9412 0.0830 0.0848 0.7500 Uiso .
H2162 H 0.5315 1.0232 0.1239 0.0848 0.7500 Uiso .
H2163 H 0.4728 1.0139 0.0644 0.0848 0.7500 Uiso .
H2131 H 0.4944 0.4824 0.4821 0.0563 1.0000 Uiso .
H2132 H 0.6045 0.4827 0.4912 0.0563 1.0000 Uiso .
H2133 H 0.5544 0.4005 0.4654 0.0563 1.0000 Uiso .
H2101 H 0.7712 0.3777 0.2763 0.0998 1.0000 Uiso .
H2102 H 0.6763 0.4292 0.2688 0.0998 1.0000 Uiso .
H2103 H 0.6778 0.3446 0.3077 0.0998 1.0000 Uiso .
H2071 H 0.9847 0.4353 0.1464 0.0593 1.0000 Uiso .
H2072 H 1.0090 0.4297 0.2153 0.0593 1.0000 Uiso .
H2073 H 0.9043 0.4162 0.1941 0.0593 1.0000 Uiso .
H2061 H 0.8148 0.3794 0.0888 0.0635 0.7500 Uiso .
H2062 H 0.7208 0.4335 0.0869 0.0635 0.7500 Uiso .
H2063 H 0.7247 0.3480 0.1248 0.0635 0.7500 Uiso .
H2021 H 0.5277 0.2297 0.1808 0.0661 0.5000 Uiso .
H2022 H 0.5249 0.2954 0.1269 0.0661 0.5000 Uiso .
H2023 H 0.5476 0.1979 0.1145 0.0661 0.5000 Uiso .
H2041 H 0.4724 0.2082 -0.0061 0.1072 0.7500 Uiso .
H2042 H 0.5216 0.2989 -0.0071 0.1072 0.7500 Uiso .
H2043 H 0.4570 0.2706 -0.0609 0.1072 0.7500 Uiso .
H1001 H 0.3353 0.2788 -0.0054 0.0776 0.7500 Uiso .
H1002 H 0.4026 0.2453 0.0948 0.0441 0.5000 Uiso .
H1003 H 0.7226 0.3674 0.0070 0.0772 1.0000 Uiso .
H1004 H 0.7818 0.4810 0.3367 0.0841 1.0000 Uiso .
H1005 H 0.9245 0.5413 0.2313 0.1115 1.0000 Uiso .
H1006 H 0.6227 0.4787 0.3868 0.0611 1.0000 Uiso .
H1007 H 0.3736 0.9426 0.1067 0.0598 0.7500 Uiso .
H1008 H 0.9029 1.4636 0.6942 0.0771 1.0000 Uiso .
H1009 H 0.9881 1.4212 0.6477 0.0771 1.0000 Uiso .
H1010 H 0.8937 0.9053 0.4005 0.1057 1.0000 Uiso .
H1011 H 0.9097 0.7997 0.3820 0.1057 1.0000 Uiso .
H1013 H 0.8963 0.5970 0.3376 0.0591 1.0000 Uiso .
H1014 H 0.9288 0.5168 0.3259 0.0591 1.0000 Uiso .
H1018 H 0.2112 0.9480 0.0760 0.0388 1.0000 Uiso .
H1091 H 0.2303 0.3623 -0.2011 0.0245 1.0000 Uiso .
H1092 H 0.2731 0.3373 -0.1383 0.0245 1.0000 Uiso .
H3054 H 0.9435 1.6218 0.3954 0.0892 0.5000 Uiso .
H3022 H 0.2826 0.9851 0.0224 0.0376 0.7500 Uiso .
H3011 H 0.3941 1.0353 0.2124 0.1032 0.7500 Uiso .
H3013 H 0.3440 1.0878 0.1612 0.1032 0.7500 Uiso .
H3031 H 0.1678 1.0000 0.1892 0.0491 1.0000 Uiso .
H3032 H 0.2117 1.0263 0.2514 0.0491 1.0000 Uiso .

loop_
_atom_site_aniso_label
_atom_site_aniso_U_11
_atom_site_aniso_U_22
_atom_site_aniso_U_33
_atom_site_aniso_U_23
_atom_site_aniso_U_13
_atom_site_aniso_U_12
Cu1 0.02358(19) 0.01916(18) 0.01505(17) 0.00140(14) -0.00698(14) -0.00433(15)
Cu2 0.01759(18) 0.02212(18) 0.01580(17) 0.00152(14) -0.00133(13) 0.00199(14)
Cu3 0.02315(19) 0.01901(18) 0.01502(17) -0.00006(14) -0.00596(14) -0.00213(15)
Cu4 0.02089(19) 0.0264(2) 0.01605(17) -0.00081(15) 0.00122(14) -0.00215(16)
O1 0.0178(10) 0.0218(11) 0.0213(11) 0.0039(9) -0.0018(8) 0.0006(8)
O2 0.0216(12) 0.0306(13) 0.0399(14) 0.0082(11) -0.0002(10) 0.0046(10)
C3 0.0204(15) 0.0197(15) 0.0232(15) -0.0009(12) 0.0022(12) 0.0009(12)
C4 0.0181(14) 0.0220(15) 0.0181(14) 0.0036(11) -0.0027(11) -0.0006(11)
C5 0.0214(15) 0.0267(16) 0.0246(16) -0.0029(13) -0.0025(12) -0.0009(12)
C6 0.0241(16) 0.0253(16) 0.0240(16) -0.0003(13) -0.0055(12) -0.0038(13)
C7 0.0207(15) 0.0245(16) 0.0213(15) -0.0002(12) -0.0032(11) -0.0049(12)
N8 0.0192(12) 0.0226(13) 0.0168(12) 0.0017(10) -0.0023(10) 0.0000(10)
C9 0.0160(14) 0.0284(16) 0.0208(15) -0.0007(12) -0.0005(11) -0.0039(12)
C10 0.0227(15) 0.0227(15) 0.0181(14) -0.0005(11) 0.0006(11) 0.0014(12)
C11 0.0260(16) 0.0241(16) 0.0194(15) 0.0005(12) 0.0002(12) -0.0029(12)
C12 0.0330(18) 0.0320(18) 0.0211(16) 0.0013(14) -0.0018(13) -0.0048(15)
C13 0.043(2) 0.042(2) 0.0258(18) 0.0087(16) -0.0031(16) -0.0135(19)
C14 0.0340(18) 0.0275(17) 0.0194(15) 0.0046(13) -0.0055(13) -0.0050(14)
C15 0.0259(15) 0.0182(14) 0.0204(14) 0.0021(12) -0.0031(12) -0.0031(12)
C16 0.0204(14) 0.0201(14) 0.0156(13) -0.0015(12) -0.0031(10) -0.0009(12)
O17 0.0226(11) 0.0202(11) 0.0175(10) 0.0010(8) -0.0044(8) -0.0068(8)
C18 0.0271(16) 0.0231(15) 0.0161(14) 0.0001(12) -0.0055(12) -0.0031(13)
N19 0.0261(14) 0.0219(13) 0.0158(12) -0.0014(10) -0.0077(10) -0.0038(10)
C20 0.0194(14) 0.0216(15) 0.0185(14) 0.0005(11) -0.0071(11) 0.0009(11)
C21 0.0225(15) 0.0256(15) 0.0151(14) -0.0002(11) -0.0027(11) -0.0013(12)
C22 0.0213(15) 0.0275(16) 0.0196(14) -0.0064(12) -0.0042(11) -0.0011(12)
C23 0.0176(14) 0.0239(16) 0.0287(17) -0.0042(13) -0.0031(12) 0.0024(12)
C24 0.0244(16) 0.0256(16) 0.0239(16) -0.0044(13) -0.0023(12) 0.0010(13)
C25 0.0263(17) 0.0248(16) 0.0217(15) -0.0027(12) -0.0051(13) 0.0010(13)
C26 0.0198(16) 0.0334(18) 0.0285(17) -0.0077(14) 0.0016(13) -0.0046(13)
C27 0.0212(15) 0.0266(16) 0.0208(15) -0.0049(12) 0.0017(12) -0.0060(12)
C28 0.0224(15) 0.0305(17) 0.0165(14) -0.0021(12) -0.0049(11) -0.0040(12)
C29 0.0211(15) 0.0266(16) 0.0202(14) 0.0020(12) -0.0052(11) -0.0015(12)
C30 0.0220(15) 0.0196(14) 0.0150(13) -0.0028(11) 0.0000(11) -0.0028(11)
C31 0.0212(15) 0.0268(16) 0.0164(14) -0.0002(12) -0.0030(11) -0.0038(12)
C32 0.0201(15) 0.0222(15) 0.0216(15) 0.0007(12) -0.0003(12) -0.0037(12)
N33 0.0198(12) 0.0210(13) 0.0175(12) -0.0040(10) -0.0015(9) -0.0027(10)
C34 0.0223(15) 0.0223(15) 0.0180(14) 0.0022(12) -0.0059(11) -0.0001(12)
C35 0.0218(15) 0.0252(16) 0.0240(16) 0.0006(13) -0.0023(12) 0.0003(12)
C36 0.0337(19) 0.0272(18) 0.0320(18) 0.0058(14) -0.0039(15) 0.0013(14)
C37 0.036(2) 0.0269(18) 0.037(2) 0.0037(15) -0.0057(15) 0.0080(15)
C38 0.069(3) 0.033(2) 0.065(3) 0.004(2) -0.023(3) 0.018(2)
C39 0.0330(18) 0.0209(15) 0.0351(19) -0.0021(14) 0.0011(15) 0.0052(14)
C40 0.0270(17) 0.0233(16) 0.0265(17) -0.0009(13) 0.0019(13) -0.0048(13)
C41 0.0227(15) 0.0181(15) 0.0245(16) 0.0001(12) 0.0003(12) -0.0005(12)
O42 0.0312(12) 0.0183(10) 0.0223(11) -0.0034(9) -0.0081(9) -0.0007(9)
C43 0.0307(18) 0.0240(16) 0.0259(17) -0.0039(13) 0.0003(13) 0.0027(13)
N44 0.0274(14) 0.0236(14) 0.0212(13) -0.0031(11) 0.0018(11) -0.0044(11)
C45 0.0287(17) 0.0323(18) 0.0276(17) 0.0034(14) 0.0029(14) -0.0073(14)
C46 0.055(3) 0.034(2) 0.071(3) 0.001(2) 0.022(3) -0.016(2)
C47 0.055(3) 0.032(2) 0.062(3) -0.007(2) -0.010(2) -0.011(2)
C48 0.043(2) 0.033(2) 0.043(2) -0.0160(17) -0.0082(18) -0.0120(17)
C49 0.0278(17) 0.039(2) 0.0245(17) 0.0000(14) 0.0035(13) -0.0074(15)
O50 0.0263(12) 0.0327(13) 0.0226(11) 0.0016(10) 0.0071(9) 0.0003(10)
O51 0.0390(16) 0.0535(19) 0.0383(16) 0.0103(14) 0.0150(13) -0.0016(14)
O101 0.0328(14) 0.0440(16) 0.0235(12) 0.0001(11) -0.0013(10) 0.0170(12)
O102 0.0232(11) 0.0267(12) 0.0203(11) 0.0023(9) 0.0003(9) 0.0081(9)
C103 0.0245(15) 0.0245(15) 0.0200(14) -0.0009(12) -0.0022(12) 0.0025(13)
C104 0.0199(14) 0.0240(15) 0.0173(14) 0.0017(11) -0.0019(11) 0.0022(11)
C105 0.0285(18) 0.0315(18) 0.0255(17) -0.0098(14) -0.0074(13) 0.0021(14)
C106 0.0268(16) 0.0208(15) 0.0205(15) -0.0038(12) 0.0000(12) 0.0006(12)
C107 0.0288(18) 0.036(2) 0.0305(18) -0.0133(15) -0.0110(14) 0.0034(15)
N108 0.0197(12) 0.0182(12) 0.0139(11) -0.0020(9) -0.0004(9) -0.0027(10)
C109 0.0174(14) 0.0280(16) 0.0165(14) -0.0026(12) 0.0000(11) -0.0015(12)
C110 0.0164(14) 0.0246(15) 0.0180(14) -0.0014(11) -0.0007(11) -0.0035(11)
C111 0.0228(15) 0.0321(17) 0.0154(14) 0.0002(13) 0.0003(11) -0.0039(13)
C112 0.0319(18) 0.0273(16) 0.0179(15) 0.0027(13) 0.0035(12) -0.0032(14)
C113 0.046(2) 0.0321(19) 0.0192(16) 0.0063(14) 0.0025(14) -0.0057(16)
C114 0.0266(16) 0.0228(15) 0.0210(15) -0.0016(12) -0.0002(12) -0.0021(12)
C115 0.0195(14) 0.0241(16) 0.0178(14) -0.0013(12) -0.0025(11) -0.0028(12)
C116 0.0193(14) 0.0227(15) 0.0162(14) 0.0060(11) -0.0023(11) -0.0006(11)
O117 0.0261(11) 0.0217(11) 0.0115(9) 0.0040(8) -0.0031(8) -0.0019(9)
C118 0.0187(14) 0.0178(14) 0.0185(14) 0.0000(11) -0.0025(11) -0.0016(11)
N119 0.0201(12) 0.0145(11) 0.0205(13) -0.0013(10) -0.0023(10) -0.0031(10)
C120 0.0191(14) 0.0185(14) 0.0174(14) -0.0002(11) -0.0081(11) 0.0016(11)
C121 0.0194(14) 0.0210(15) 0.0197(14) 0.0030(12) -0.0085(11) -0.0029(11)
C122 0.0192(15) 0.0269(16) 0.0171(14) 0.0024(12) -0.0061(11) 0.0013(12)
C123 0.0188(14) 0.0254(16) 0.0191(14) -0.0006(12) -0.0087(11) 0.0037(12)
C124 0.0243(16) 0.0200(15) 0.0252(16) -0.0002(12) -0.0095(12) -0.0019(12)
C125 0.0223(15) 0.0211(15) 0.0215(15) 0.0010(12) -0.0048(12) -0.0028(12)
C126 0.0222(15) 0.0317(17) 0.0206(15) -0.0062(13) -0.0080(12) 0.0048(13)
C127 0.0192(14) 0.0231(15) 0.0165(13) -0.0019(12) -0.0025(11) -0.0019(12)
C128 0.0197(14) 0.0244(15) 0.0210(15) -0.0008(12) -0.0018(11) -0.0030(12)
C129 0.0225(15) 0.0213(15) 0.0209(15) -0.0001(12) -0.0044(12) 0.0006(12)
C130 0.0204(14) 0.0197(14) 0.0138(13) 0.0002(10) -0.0027(10) -0.0036(11)
C131 0.0268(16) 0.0228(15) 0.0214(15) -0.0052(12) -0.0074(12) 0.0000(13)
C132 0.0282(17) 0.0250(16) 0.0228(16) -0.0051(13) -0.0070(13) 0.0052(13)
N133 0.0236(13) 0.0207(13) 0.0129(11) -0.0011(10) -0.0039(9) -0.0062(10)
C134 0.0250(16) 0.0226(15) 0.0182(14) 0.0026(12) -0.0046(12) -0.0019(12)
C135 0.0257(17) 0.0279(17) 0.0195(15) 0.0033(13) -0.0090(12) 0.0011(13)
C136 0.0249(16) 0.0287(17) 0.0280(17) 0.0058(14) -0.0049(13) 0.0009(13)
C137 0.0315(18) 0.0274(17) 0.0288(18) 0.0061(14) -0.0050(14) 0.0042(14)
C138 0.043(2) 0.048(2) 0.041(2) 0.0181(19) -0.0172(19) -0.0032(19)
C139 0.0234(16) 0.0342(18) 0.0239(16) 0.0029(14) -0.0073(12) 0.0032(14)
C140 0.0236(16) 0.0304(17) 0.0215(15) -0.0011(13) -0.0054(12) 0.0011(13)
C141 0.0256(15) 0.0233(15) 0.0166(14) 0.0020(12) -0.0052(11) 0.0046(13)
O142 0.0260(11) 0.0203(11) 0.0163(10) 0.0023(8) -0.0058(9) -0.0024(9)
C143 0.0219(16) 0.0295(17) 0.0227(15) 0.0027(13) -0.0054(12) 0.0012(13)
N144 0.0201(13) 0.0343(16) 0.0194(13) -0.0009(11) -0.0015(10) -0.0044(12)
C145 0.0244(16) 0.038(2) 0.0244(16) -0.0046(14) -0.0044(13) -0.0101(14)
C146 0.033(2) 0.048(2) 0.0301(19) -0.0130(17) -0.0034(15) -0.0112(17)
C147 0.0301(19) 0.054(2) 0.0185(16) -0.0089(15) -0.0017(13) -0.0108(17)
C148 0.0286(17) 0.0324(18) 0.0152(14) 0.0050(13) -0.0022(12) -0.0057(14)
C149 0.0253(16) 0.0276(16) 0.0159(14) -0.0050(12) 0.0012(12) -0.0087(13)
O150 0.0233(11) 0.0348(13) 0.0188(11) -0.0001(10) 0.0022(9) -0.0008(10)
O151 0.0307(13) 0.0350(14) 0.0249(12) 0.0004(10) 0.0061(10) -0.0031(11)
O201 0.021(2) 0.050(3) 0.038(3) 0.017(3) -0.002(2) 0.010(2)
C202 0.026(4) 0.060(6) 0.050(5) 0.014(4) -0.004(4) 0.011(4)
O203 0.026(2) 0.087(4) 0.074(3) -0.054(3) -0.010(2) -0.009(2)
C204 0.052(4) 0.080(6) 0.067(5) -0.013(4) 0.005(4) -0.021(4)
O205 0.094(3) 0.0373(18) 0.064(2) 0.0165(17) -0.018(2) -0.0209(19)
C206 0.059(3) 0.037(2) 0.061(3) 0.005(2) 0.005(2) -0.001(2)
C207 0.054(3) 0.042(2) 0.051(3) -0.001(2) -0.001(2) 0.005(2)
O208 0.166(5) 0.045(2) 0.065(3) 0.002(2) 0.040(3) 0.016(3)
O209 0.050(2) 0.077(3) 0.079(3) -0.030(2) 0.0156(19) -0.018(2)
C210 0.078(4) 0.064(3) 0.067(3) -0.018(3) 0.022(3) -0.020(3)
C211 0.035(4) 0.036(4) 0.037(4) -0.011(3) 0.004(3) -0.007(3)
O212 0.038(3) 0.021(2) 0.024(2) -0.0005(19) -0.004(2) 0.003(2)
C213 0.044(2) 0.051(3) 0.045(2) -0.001(2) -0.0046(19) 0.010(2)
O214 0.0322(16) 0.067(2) 0.0513(19) 0.0079(17) 0.0037(13) -0.0022(15)
O215 0.032(2) 0.063(3) 0.054(2) 0.025(2) -0.0144(17) -0.0027(19)
C216 0.043(3) 0.086(5) 0.058(4) 0.011(4) -0.001(3) -0.007(3)
O301 0.046(3) 0.170(7) 0.036(2) -0.028(3) 0.000(2) -0.047(4)
O302 0.0284(13) 0.0301(13) 0.0371(14) 0.0061(11) -0.0039(10) -0.0010(10)
O303 0.0476(18) 0.0478(17) 0.0280(13) -0.0048(12) -0.0036(12) -0.0125(14)
O304 0.088(3) 0.044(2) 0.059(2) 0.0046(17) 0.025(2) 0.007(2)
O305 0.114(5) 0.061(3) 0.045(3) -0.015(2) 0.011(3) -0.021(3)
O307 0.0467(18) 0.0472(19) 0.0511(19) -0.0039(15) -0.0008(15) -0.0032(15)
O306 0.124(4) 0.060(3) 0.087(3) -0.039(2) 0.052(3) -0.035(3)

loop_
_atom_type_symbol
_atom_type_scat_dispersion_real
_atom_type_scat_dispersion_imag
_atom_type_scat_Cromer_Mann_a1
_atom_type_scat_Cromer_Mann_b1
_atom_type_scat_Cromer_Mann_a2
_atom_type_scat_Cromer_Mann_b2
_atom_type_scat_Cromer_Mann_a3
_atom_type_scat_Cromer_Mann_b3
_atom_type_scat_Cromer_Mann_a4
_atom_type_scat_Cromer_Mann_b4
_atom_type_scat_Cromer_Mann_c
_atom_type_scat_source
C 0.0033 0.0016 2.3100 20.8439 1.0200 10.2075 1.5886 0.5687 0.8650 51.6512 0.2156 'International Tables Vol C 4.2.6.8 and 6.1.1.4'
H 0.0000 0.0000 0.4930 10.5109 0.3229 26.1257 0.1402 3.1424 0.0408 57.7998 0.0030 'International Tables Vol C 4.2.6.8 and 6.1.1.4'
N 0.0061 0.0033 12.2126 0.0057 3.1322 9.8933 2.0125 28.9975 1.1663 0.5826 -11.5290 'International Tables Vol C 4.2.6.8 and 6.1.1.4'
O 0.0106 0.0060 3.0485 13.2771 2.2868 5.7011 1.5463 0.3239 0.8670 32.9089 0.2508 'International Tables Vol C 4.2.6.8 and 6.1.1.4'
Cu 0.3201 1.2651 13.3380 3.5828 7.1676 0.2470 5.6158 11.3966 1.6735 64.8126 1.1910 'International Tables Vol C 4.2.6.8 and 6.1.1.4'

loop_
_geom_angle_atom_site_label_1
_geom_angle_atom_site_label_2
_geom_angle_atom_site_label_3
_geom_angle
_geom_angle_publ_flag
O17 Cu1 N19 94.92(11) yes
O17 Cu1 O117 85.92(10) yes
N19 Cu1 O117 155.64(11) yes
O17 Cu1 N119 144.07(11) yes
N19 Cu1 N119 98.70(11) yes
O117 Cu1 N119 94.61(11) yes
O1 Cu2 N8 85.17(11) yes
O1 Cu2 O17 85.33(9) yes
N8 Cu2 O17 82.81(9) yes
O1 Cu2 O102 177.57(11) yes
N8 Cu2 O102 93.23(11) yes
O17 Cu2 O102 96.29(9) yes
O1 Cu2 N108 95.17(10) yes
N8 Cu2 N108 127.48(10) yes
O17 Cu2 N108 149.69(9) yes
O102 Cu2 N108 84.35(10) yes
O1 Cu2 O117 87.27(9) yes
N8 Cu2 O117 147.97(9) yes
O17 Cu2 O117 65.57(7) yes
O102 Cu2 O117 95.04(10) yes
N108 Cu2 O117 84.16(9) yes
N33 Cu3 O42 93.91(11) yes
N33 Cu3 N133 96.94(11) yes
O42 Cu3 N133 149.72(11) yes
N33 Cu3 O142 151.57(11) yes
O42 Cu3 O142 87.10(10) yes
N133 Cu3 O142 96.29(11) yes
O42 Cu4 N44 78.18(10) yes
O42 Cu4 O50 92.06(10) yes
N44 Cu4 O50 83.72(12) yes
O42 Cu4 O142 65.49(8) yes
N44 Cu4 O142 143.14(10) yes
O50 Cu4 O142 91.31(10) yes
O42 Cu4 N144 147.72(10) yes
N44 Cu4 N144 134.02(12) yes
O50 Cu4 N144 93.72(11) yes
O142 Cu4 N144 82.64(10) yes
O42 Cu4 O150 90.63(10) yes
N44 Cu4 O150 95.44(12) yes
O50 Cu4 O150 176.96(11) yes
O142 Cu4 O150 91.10(10) yes
N144 Cu4 O150 84.74(11) yes
Cu2 O1 C3 116.9(2) yes
O1 C3 O2 123.6(3) yes
O1 C3 C4 118.0(3) yes
O2 C3 C4 118.4(3) yes
C3 C4 C5 110.7(3) yes
C3 C4 N8 112.7(3) yes
C5 C4 N8 106.1(2) yes
C3 C4 H41 108.3 no
C5 C4 H41 110.1 no
N8 C4 H41 108.8 no
C4 C5 C6 102.4(3) yes
C4 C5 H51 110.6 no
C6 C5 H51 110.0 no
C4 C5 H52 113.2 no
C6 C5 H52 113.0 no
H51 C5 H52 107.6 no
C5 C6 C7 101.1(3) yes
C5 C6 H61 111.1 no
C7 C6 H61 115.0 no
C5 C6 H62 111.0 no
C7 C6 H62 110.8 no
H61 C6 H62 107.8 no
C6 C7 N8 104.7(3) yes
C6 C7 H71 110.9 no
N8 C7 H71 108.8 no
C6 C7 H72 112.5 no
N8 C7 H72 111.0 no
H71 C7 H72 108.8 no
C4 N8 C7 105.9(2) yes
C4 N8 Cu2 106.50(18) yes
C7 N8 Cu2 112.64(19) yes
C4 N8 C9 115.0(2) yes
C7 N8 C9 106.8(2) yes
Cu2 N8 C9 110.0(2) yes
N8 C9 C10 115.1(3) yes
N8 C9 H91 109.7 no
C10 C9 H91 107.9 no
N8 C9 H92 107.6 no
C10 C9 H92 106.2 no
H91 C9 H92 110.2 no
C9 C10 C11 119.4(3) yes
C9 C10 C16 120.4(3) yes
C11 C10 C16 120.1(3) yes
C10 C11 C12 122.9(3) yes
C10 C11 H111 119.0 no
C12 C11 H111 118.1 no
C11 C12 C13 119.7(3) yes
C11 C12 C14 117.2(3) yes
C13 C12 C14 123.1(3) yes
C12 C13 H131 109.1 no
C12 C13 H132 110.2 no
H131 C13 H132 110.2 no
C12 C13 H133 108.3 no
H131 C13 H133 109.9 no
H132 C13 H133 109.1 no
C12 C14 C15 122.4(3) yes
C12 C14 H141 119.0 no
C15 C14 H141 118.6 no
C14 C15 C16 120.2(3) yes
C14 C15 C18 116.3(3) yes
C16 C15 C18 123.5(3) yes
C10 C16 C15 117.0(3) yes
C10 C16 O17 118.5(3) yes
C15 C16 O17 124.4(3) yes
Cu2 O17 C16 128.85(19) yes
Cu2 O17 Cu1 104.42(10) yes
C16 O17 Cu1 125.32(19) yes
C15 C18 N19 126.9(3) yes
C15 C18 H181 115.2 no
N19 C18 H181 117.9 no
C18 N19 Cu1 122.7(2) yes
C18 N19 C20 118.6(3) yes
Cu1 N19 C20 118.7(2) yes
N19 C20 C21 121.2(3) yes
N19 C20 C25 119.0(3) yes
C21 C20 C25 119.7(3) yes
C20 C21 C22 119.6(3) yes
C20 C21 H211 120.8 no
C22 C21 H211 119.6 no
C21 C22 C23 120.7(3) yes
C21 C22 H221 119.8 no
C23 C22 H221 119.5 no
C22 C23 C24 119.1(3) yes
C22 C23 C26 120.2(3) yes
C24 C23 C26 120.7(3) yes
C23 C24 C25 120.3(3) yes
C23 C24 H241 119.0 no
C25 C24 H241 120.8 no
C24 C25 C20 120.6(3) yes
C24 C25 H251 119.3 no
C20 C25 H251 120.1 no
C23 C26 C27 112.5(3) yes
C23 C26 H261 109.5 no
C27 C26 H261 109.3 no
C23 C26 H262 107.7 no
C27 C26 H262 108.2 no
H261 C26 H262 109.6 no
C26 C27 C28 121.0(3) yes
C26 C27 C32 120.4(3) yes
C28 C27 C32 118.5(3) yes
C27 C28 C29 121.5(3) yes
C27 C28 H281 119.5 no
C29 C28 H281 119.0 no
C28 C29 C30 119.5(3) yes
C28 C29 H291 119.8 no
C30 C29 H291 120.7 no
C29 C30 C31 119.5(3) yes
C29 C30 N33 123.3(3) yes
C31 C30 N33 117.3(3) yes
C30 C31 C32 120.0(3) yes
C30 C31 H311 119.7 no
C32 C31 H311 120.3 no
C27 C32 C31 120.9(3) yes
C27 C32 H321 118.7 no
C31 C32 H321 120.4 no
C30 N33 Cu3 117.6(2) yes
C30 N33 C34 121.2(3) yes
Cu3 N33 C34 121.0(2) yes
N33 C34 C35 126.0(3) yes
N33 C34 H341 117.0 no
C35 C34 H341 117.1 no
C34 C35 C36 116.6(3) yes
C34 C35 C41 123.5(3) yes
C36 C35 C41 119.8(3) yes
C35 C36 C37 122.6(4) yes
C35 C36 H361 119.6 no
C37 C36 H361 117.8 no
C36 C37 C38 121.4(4) yes
C36 C37 C39 116.9(3) yes
C38 C37 C39 121.7(4) yes
C37 C38 H383 108.6 no
C37 C38 H382 111.0 no
H383 C38 H382 107.4 no
C37 C38 H381 111.0 no
H383 C38 H381 108.7 no
H382 C38 H381 110.1 no
C37 C39 C40 122.3(3) yes
C37 C39 H391 119.2 no
C40 C39 H391 118.5 no
C39 C40 C41 120.2(3) yes
C39 C40 C43 118.0(3) yes
C41 C40 C43 121.7(3) yes
C35 C41 C40 117.8(3) yes
C35 C41 O42 123.5(3) yes
C40 C41 O42 118.6(3) yes
Cu4 O42 C41 133.3(2) yes
Cu4 O42 Cu3 104.18(10) yes
C41 O42 Cu3 122.0(2) yes
C40 C43 N44 116.0(3) yes
C40 C43 H431 107.1 no
N44 C43 H431 109.3 no
C40 C43 H432 106.7 no
N44 C43 H432 108.8 no
H431 C43 H432 108.7 no
C43 N44 Cu4 113.2(2) yes
C43 N44 C45 115.2(3) yes
Cu4 N44 C45 106.7(2) yes
C43 N44 C48 108.8(3) yes
Cu4 N44 C48 109.9(2) yes
C45 N44 C48 102.4(3) yes
N44 C45 C46 107.5(3) yes
N44 C45 C49 109.7(3) yes
C46 C45 C49 114.4(4) yes
N44 C45 H451 106.8 no
C46 C45 H451 109.5 no
C49 C45 H451 108.7 no
C45 C46 C47 105.8(4) yes
C45 C46 H461 109.8 no
C47 C46 H461 112.1 no
C45 C46 H462 111.1 no
C47 C46 H462 109.0 no
H461 C46 H462 109.1 no
C46 C47 C48 102.9(4) yes
C46 C47 H471 111.7 no
C48 C47 H471 109.3 no
C46 C47 H472 112.2 no
C48 C47 H472 111.4 no
H471 C47 H472 109.2 no
C47 C48 N44 105.4(4) yes
C47 C48 H481 110.3 no
N44 C48 H481 109.9 no
C47 C48 H482 110.8 no
N44 C48 H482 111.1 no
H481 C48 H482 109.3 no
C45 C49 O50 117.6(3) yes
C45 C49 O51 119.3(4) yes
O50 C49 O51 123.1(4) yes
C49 O50 Cu4 116.8(2) yes
Cu2 O102 C103 118.3(2) yes
O102 C103 O101 125.0(3) yes
O102 C103 C104 117.8(3) yes
O101 C103 C104 117.3(3) yes
C103 C104 C107 111.1(3) yes
C103 C104 N108 111.7(3) yes
C107 C104 N108 106.3(3) yes
C103 C104 H1041 108.8 no
C107 C104 H1041 109.3 no
N108 C104 H1041 109.5 no
C106 C105 C107 101.1(3) yes
C106 C105 H1051 110.4 no
C107 C105 H1051 110.2 no
C106 C105 H1052 111.9 no
C107 C105 H1052 110.4 no
H1051 C105 H1052 112.3 no
C105 C106 N108 105.3(3) yes
C105 C106 H1061 112.8 no
N108 C106 H1061 111.2 no
C105 C106 H1062 106.9 no
N108 C106 H1062 109.8 no
H1061 C106 H1062 110.7 no
C104 C107 C105 103.4(3) yes
C104 C107 H1071 111.6 no
C105 C107 H1071 111.6 no
C104 C107 H1072 110.3 no
C105 C107 H1072 109.9 no
H1071 C107 H1072 109.8 no
C104 N108 C106 105.9(2) yes
C104 N108 Cu2 107.73(18) yes
C106 N108 Cu2 108.77(19) yes
C104 N108 C109 112.6(2) yes
C106 N108 C109 107.6(2) yes
Cu2 N108 C109 113.84(19) yes
N108 C109 C110 114.8(3) yes
N108 C109 H1091 108.1 no
C110 C109 H1091 108.2 no
N108 C109 H1092 108.1 no
C110 C109 H1092 108.0 no
H1091 C109 H1092 109.6 no
C109 C110 C111 120.5(3) yes
C109 C110 C116 119.4(3) yes
C111 C110 C116 120.0(3) yes
C110 C111 C112 122.8(3) yes
C110 C111 H1111 118.3 no
C112 C111 H1111 118.8 no
C111 C112 C113 121.4(3) yes
C111 C112 C114 116.7(3) yes
C113 C112 C114 121.9(3) yes
C112 C113 H1133 112.3 no
C112 C113 H1132 111.4 no
H1133 C113 H1132 107.8 no
C112 C113 H1131 110.5 no
H1133 C113 H1131 107.9 no
H1132 C113 H1131 106.7 no
C112 C114 C115 122.9(3) yes
C112 C114 H1141 119.5 no
C115 C114 H1141 117.6 no
C114 C115 C116 118.9(3) yes
C114 C115 C118 116.5(3) yes
C116 C115 C118 124.5(3) yes
C115 C116 C110 118.5(3) yes
C115 C116 O117 123.5(3) yes
C110 C116 O117 117.9(3) yes
Cu2 O117 C116 124.96(19) yes
Cu2 O117 Cu1 103.87(9) yes
C116 O117 Cu1 127.0(2) yes
C115 C118 N119 126.9(3) yes
C115 C118 H1181 116.1 no
N119 C118 H1181 117.0 no
C118 N119 Cu1 122.6(2) yes
C118 N119 C120 117.7(3) yes
Cu1 N119 C120 119.4(2) yes
N119 C120 C121 118.1(3) yes
N119 C120 C125 122.2(3) yes
C121 C120 C125 119.6(3) yes
C120 C121 C122 120.3(3) yes
C120 C121 H1211 118.9 no
C122 C121 H1211 120.7 no
C121 C122 C123 120.9(3) yes
C121 C122 H1221 120.0 no
C123 C122 H1221 119.0 no
C122 C123 C124 118.2(3) yes
C122 C123 C126 120.0(3) yes
C124 C123 C126 121.7(3) yes
C123 C124 C125 121.3(3) yes
C123 C124 H1241 120.1 no
C125 C124 H1241 118.5 no
C120 C125 C124 119.5(3) yes
C120 C125 H1251 119.0 no
C124 C125 H1251 121.5 no
C123 C126 C127 115.2(3) yes
C123 C126 H1261 108.2 no
C127 C126 H1261 108.3 no
C123 C126 H1262 106.7 no
C127 C126 H1262 108.6 no
H1261 C126 H1262 109.7 no
C126 C127 C128 122.4(3) yes
C126 C127 C132 119.4(3) yes
C128 C127 C132 118.2(3) yes
C127 C128 C129 121.0(3) yes
C127 C128 H1281 119.5 no
C129 C128 H1281 119.6 no
C128 C129 C130 119.5(3) yes
C128 C129 H1291 121.5 no
C130 C129 H1291 119.0 no
C129 C130 C131 120.4(3) yes
C129 C130 N133 121.2(3) yes
C131 C130 N133 118.3(3) yes
C130 C131 C132 119.5(3) yes
C130 C131 H1311 119.2 no
C132 C131 H1311 121.3 no
C131 C132 C127 121.3(3) yes
C131 C132 H1321 120.7 no
C127 C132 H1321 118.0 no
C130 N133 Cu3 118.4(2) yes
C130 N133 C134 119.0(3) yes
Cu3 N133 C134 122.5(2) yes
N133 C134 C135 126.0(3) yes
N133 C134 H1341 115.8 no
C135 C134 H1341 118.2 no
C134 C135 C136 115.3(3) yes
C134 C135 C141 125.1(3) yes
C136 C135 C141 119.5(3) yes
C135 C136 C137 122.6(3) yes
C135 C136 H1361 119.1 no
C137 C136 H1361 118.3 no
C136 C137 C138 122.1(4) yes
C136 C137 C139 116.7(3) yes
C138 C137 C139 121.2(3) yes
C137 C138 H1383 112.3 no
C137 C138 H1382 109.2 no
H1383 C138 H1382 108.0 no
C137 C138 H1381 110.9 no
H1383 C138 H1381 108.7 no
H1382 C138 H1381 107.5 no
C137 C139 C140 122.9(3) yes
C137 C139 H1391 118.6 no
C140 C139 H1391 118.4 no
C139 C140 C141 120.0(3) yes
C139 C140 C143 119.6(3) yes
C141 C140 C143 120.4(3) yes
C140 C141 C135 118.2(3) yes
C140 C141 O142 117.6(3) yes
C135 C141 O142 124.2(3) yes
Cu4 O142 C141 125.78(19) yes
Cu4 O142 Cu3 103.16(10) yes
C141 O142 Cu3 125.4(2) yes
C140 C143 N144 113.8(3) yes
C140 C143 H1431 108.4 no
N144 C143 H1431 109.6 no
C140 C143 H1432 108.8 no
N144 C143 H1432 108.7 no
H1431 C143 H1432 107.2 no
C143 N144 Cu4 112.9(2) yes
C143 N144 C145 109.3(3) yes
Cu4 N144 C145 107.7(2) yes
C143 N144 C148 113.2(3) yes
Cu4 N144 C148 107.3(2) yes
C145 N144 C148 105.9(3) yes
N144 C145 C146 105.0(3) yes
N144 C145 H1451 110.3 no
C146 C145 H1451 110.2 no
N144 C145 H1452 111.0 no
C146 C145 H1452 111.6 no
H1451 C145 H1452 108.7 no
C145 C146 C147 102.2(3) yes
C145 C146 H1461 112.4 no
C147 C146 H1461 113.5 no
C145 C146 H1462 110.2 no
C147 C146 H1462 110.0 no
H1461 C146 H1462 108.3 no
C146 C147 C148 103.0(3) yes
C146 C147 H1471 113.0 no
C148 C147 H1471 110.1 no
C146 C147 H1472 111.1 no
C148 C147 H1472 110.6 no
H1471 C147 H1472 108.9 no
C147 C148 N144 105.8(3) yes
C147 C148 C149 111.6(3) yes
N144 C148 C149 111.4(3) yes
C147 C148 H1481 110.9 no
N144 C148 H1481 108.9 no
C149 C148 H1481 108.3 no
C148 C149 O150 118.9(3) yes
C148 C149 O151 118.3(3) yes
O150 C149 O151 122.7(3) yes
C149 O150 Cu4 117.5(2) yes
C202 O201 H1002 98.1 no
O201 C202 H2021 110.5 no
O201 C202 H2022 110.1 no
H2021 C202 H2022 108.8 no
O201 C202 H2023 110.2 no
H2021 C202 H2023 109.1 no
H2022 C202 H2023 108.1 no
C204 O203 H1001 106.7 no
O203 C204 H2041 108.4 no
O203 C204 H2042 111.2 no
H2041 C204 H2042 106.3 no
O203 C204 H2043 112.7 no
H2041 C204 H2043 107.6 no
H2042 C204 H2043 110.3 no
C206 O205 H1003 103.2 no
O205 C206 H2061 109.7 no
O205 C206 H2062 110.7 no
H2061 C206 H2062 108.6 no
O205 C206 H2063 110.2 no
H2061 C206 H2063 108.5 no
H2062 C206 H2063 109.1 no
O208 C207 H2071 109.8 no
O208 C207 H2072 109.9 no
H2071 C207 H2072 108.6 no
O208 C207 H2073 110.4 no
H2071 C207 H2073 109.0 no
H2072 C207 H2073 109.1 no
C207 O208 H1005 104.8 no
C210 O209 H1004 104.2 no
O209 C210 H2101 111.7 no
O209 C210 H2102 109.3 no
H2101 C210 H2102 107.3 no
O209 C210 H2103 111.4 no
H2101 C210 H2103 109.4 no
H2102 C210 H2103 107.5 no
O212 C211 H2111 109.1 no
O212 C211 H2112 109.9 no
H2111 C211 H2112 109.5 no
O212 C211 H2113 109.5 no
H2111 C211 H2113 109.1 no
H2112 C211 H2113 109.6 no
C211 O212 H2121 106.3 no
O214 C213 H2131 110.0 no
O214 C213 H2132 109.6 no
H2131 C213 H2132 108.5 no
O214 C213 H2133 110.2 no
H2131 C213 H2133 109.5 no
H2132 C213 H2133 109.0 no
C213 O214 H1006 115.3 no
C216 O215 H1007 104.6 no
O215 C216 H2161 109.6 no
O215 C216 H2162 110.6 no
H2161 C216 H2162 108.2 no
O215 C216 H2163 110.6 no
H2161 C216 H2163 108.8 no
H2162 C216 H2163 109.1 no
H3011 O301 H3013 108.2 no
H1018 O302 H3022 123.4 no
H3031 O303 H3032 109.7 no
H1008 O304 H1009 139.6 no
H3051 O305 H3054 109.3 no
H1013 O307 H1014 92.4 no
H1010 O306 H1011 138.7 no

loop_
_geom_bond_atom_site_label_1
_geom_bond_atom_site_label_2
_geom_bond_distance
_geom_bond_publ_flag
Cu1 O17 1.920(2) yes
Cu1 N19 1.947(3) yes
Cu1 O117 1.897(2) yes
Cu1 N119 1.985(3) yes
Cu2 O1 1.930(2) yes
Cu2 N8 2.100(3) yes
Cu2 O17 2.384(2) yes
Cu2 O102 1.918(2) yes
Cu2 N108 2.072(3) yes
Cu2 O117 2.419(2) yes
Cu3 N33 1.947(3) yes
Cu3 O42 1.909(2) yes
Cu3 N133 1.961(3) yes
Cu3 O142 1.889(2) yes
Cu4 O42 2.396(2) yes
Cu4 N44 2.093(3) yes
Cu4 O50 1.920(2) yes
Cu4 O142 2.441(2) yes
Cu4 N144 2.101(3) yes
Cu4 O150 1.906(2) yes
O1 C3 1.288(4) yes
O2 C3 1.228(4) yes
C3 C4 1.525(4) yes
C4 C5 1.540(5) yes
C4 N8 1.508(4) yes
C4 H41 0.983 no
C5 C6 1.520(5) yes
C5 H51 0.977 no
C5 H52 0.986 no
C6 C7 1.517(5) yes
C6 H61 0.980 no
C6 H62 0.966 no
C7 N8 1.497(4) yes
C7 H71 0.982 no
C7 H72 0.960 no
N8 C9 1.491(4) yes
C9 C10 1.499(4) yes
C9 H91 0.982 no
C9 H92 0.966 no
C10 C11 1.382(5) yes
C10 C16 1.429(5) yes
C11 C12 1.398(5) yes
C11 H111 0.935 no
C12 C13 1.500(5) yes
C12 C14 1.376(5) yes
C13 H131 0.954 no
C13 H132 0.969 no
C13 H133 0.980 no
C14 C15 1.407(5) yes
C14 H141 0.929 no
C15 C16 1.419(4) yes
C15 C18 1.424(5) yes
C16 O17 1.304(4) yes
C18 N19 1.304(4) yes
C18 H181 0.942 no
N19 C20 1.436(4) yes
C20 C21 1.396(4) yes
C20 C25 1.380(5) yes
C21 C22 1.392(5) yes
C21 H211 0.938 no
C22 C23 1.384(5) yes
C22 H221 0.928 no
C23 C24 1.397(5) yes
C23 C26 1.529(5) yes
C24 C25 1.381(5) yes
C24 H241 0.926 no
C25 H251 0.934 no
C26 C27 1.516(5) yes
C26 H261 0.977 no
C26 H262 0.974 no
C27 C28 1.385(5) yes
C27 C32 1.389(5) yes
C28 C29 1.379(5) yes
C28 H281 0.940 no
C29 C30 1.398(4) yes
C29 H291 0.936 no
C30 C31 1.391(5) yes
C30 N33 1.424(4) yes
C31 C32 1.384(5) yes
C31 H311 0.934 no
C32 H321 0.951 no
N33 C34 1.294(4) yes
C34 C35 1.425(5) yes
C34 H341 0.945 no
C35 C36 1.409(5) yes
C35 C41 1.419(5) yes
C36 C37 1.373(6) yes
C36 H361 0.949 no
C37 C38 1.510(6) yes
C37 C39 1.403(6) yes
C38 H383 0.977 no
C38 H382 0.963 no
C38 H381 0.968 no
C39 C40 1.403(5) yes
C39 H391 0.953 no
C40 C41 1.398(5) yes
C40 C43 1.514(5) yes
C41 O42 1.311(4) yes
C43 N44 1.486(5) yes
C43 H431 0.978 no
C43 H432 0.973 no
N44 C45 1.488(5) yes
N44 C48 1.489(5) yes
C45 C46 1.526(6) yes
C45 C49 1.516(6) yes
C45 H451 0.986 no
C46 C47 1.539(8) yes
C46 H461 0.966 no
C46 H462 0.990 no
C47 C48 1.545(7) yes
C47 H471 0.985 no
C47 H472 0.976 no
C48 H481 0.986 no
C48 H482 0.978 no
C49 O50 1.286(5) yes
C49 O51 1.235(5) yes
O101 C103 1.231(4) yes
O102 C103 1.266(4) yes
C103 C104 1.522(4) yes
C104 C107 1.544(5) yes
C104 N108 1.501(4) yes
C104 H1041 0.982 no
C105 C106 1.518(5) yes
C105 C107 1.520(5) yes
C105 H1051 0.968 no
C105 H1052 0.955 no
C106 N108 1.498(4) yes
C106 H1061 0.954 no
C106 H1062 0.975 no
C107 H1071 0.985 no
C107 H1072 0.978 no
N108 C109 1.500(4) yes
C109 C110 1.502(5) yes
C109 H1091 0.949 no
C109 H1092 0.950 no
C110 C111 1.380(5) yes
C110 C116 1.408(4) yes
C111 C112 1.396(5) yes
C111 H1111 0.955 no
C112 C113 1.501(5) yes
C112 C114 1.377(5) yes
C113 H1133 0.955 no
C113 H1132 0.956 no
C113 H1131 0.953 no
C114 C115 1.411(5) yes
C114 H1141 0.922 no
C115 C116 1.409(5) yes
C115 C118 1.430(4) yes
C116 O117 1.319(4) yes
C118 N119 1.292(4) yes
C118 H1181 0.934 no
N119 C120 1.432(4) yes
C120 C121 1.383(5) yes
C120 C125 1.398(4) yes
C121 C122 1.388(5) yes
C121 H1211 0.941 no
C122 C123 1.397(5) yes
C122 H1221 0.931 no
C123 C124 1.390(5) yes
C123 C126 1.506(5) yes
C124 C125 1.392(5) yes
C124 H1241 0.921 no
C125 H1251 0.936 no
C126 C127 1.513(4) yes
C126 H1261 0.970 no
C126 H1262 0.971 no
C127 C128 1.402(5) yes
C127 C132 1.388(5) yes
C128 C129 1.391(4) yes
C128 H1281 0.931 no
C129 C130 1.388(4) yes
C129 H1291 0.937 no
C130 C131 1.386(5) yes
C130 N133 1.435(4) yes
C131 C132 1.390(5) yes
C131 H1311 0.935 no
C132 H1321 0.926 no
N133 C134 1.289(4) yes
C134 C135 1.436(4) yes
C134 H1341 0.926 no
C135 C136 1.411(5) yes
C135 C141 1.403(5) yes
C136 C137 1.375(5) yes
C136 H1361 0.945 no
C137 C138 1.501(5) yes
C137 C139 1.403(5) yes
C138 H1383 0.955 no
C138 H1382 0.971 no
C138 H1381 0.977 no
C139 C140 1.371(5) yes
C139 H1391 0.932 no
C140 C141 1.418(4) yes
C140 C143 1.500(5) yes
C141 O142 1.319(4) yes
C143 N144 1.494(5) yes
C143 H1431 0.964 no
C143 H1432 0.966 no
N144 C145 1.518(4) yes
N144 C148 1.501(4) yes
C145 C146 1.505(5) yes
C145 H1451 0.989 no
C145 H1452 0.976 no
C146 C147 1.501(6) yes
C146 H1461 0.971 no
C146 H1462 0.980 no
C147 C148 1.543(5) yes
C147 H1471 0.959 no
C147 H1472 0.990 no
C148 C149 1.521(5) yes
C148 H1481 0.988 no
C149 O150 1.284(4) yes
C149 O151 1.232(4) yes
O201 C202 1.439(11) yes
O201 H1002 0.904 no
C202 H2021 0.948 no
C202 H2022 0.960 no
C202 H2023 0.956 no
O203 C204 1.348(10) yes
O203 H1001 0.898 no
C204 H2041 0.986 no
C204 H2042 0.953 no
C204 H2043 0.937 no
O205 C206 1.383(7) yes
O205 H1003 0.899 no
C206 H2061 0.959 no
C206 H2062 0.951 no
C206 H2063 0.953 no
C207 O208 1.351(7) yes
C207 H2071 0.956 no
C207 H2072 0.954 no
C207 H2073 0.950 no
O208 H1005 0.900 no
O209 C210 1.403(7) yes
O209 H1004 0.900 no
C210 H2101 0.951 no
C210 H2102 0.975 no
C210 H2103 0.949 no
C211 O212 1.411(10) yes
C211 H2111 0.953 no
C211 H2112 0.947 no
C211 H2113 0.951 no
O212 H2121 0.894 no
C213 O214 1.416(6) yes
C213 H2131 0.953 no
C213 H2132 0.959 no
C213 H2133 0.947 no
O214 H1006 0.903 no
O215 C216 1.414(9) yes
O215 H1007 0.899 no
C216 H2161 0.959 no
C216 H2162 0.956 no
C216 H2163 0.949 no
O301 H3011 0.968 no
O301 H3013 0.948 no
O302 H1018 0.896 no
O302 H3022 0.957 no
O303 H3031 0.947 no
O303 H3032 0.950 no
O304 H1008 0.900 no
O304 H1009 0.895 no
O305 H3051 0.972 no
O305 H3054 0.951 no
O307 H1013 0.900 no
O307 H1014 0.949 no
O306 H1010 0.899 no
O306 H1011 0.900 no

loop_
_geom_hbond_atom_site_label_D
_geom_hbond_atom_site_label_H
_geom_hbond_atom_site_label_A
_geom_hbond_site_symmetry_A
_geom_hbond_angle_DHA
_geom_hbond_distance_DH
_geom_hbond_distance_HA
_geom_hbond_distance_DA
_geom_hbond_publ_flag
C9 H91 O102 . 121.6 0.982 2.520 3.147(6) yes
C21 H211 O151 2_646 130.8 0.938 2.592 3.282(6) yes
C36 H361 O301 . 155.7 0.949 2.581 3.468(6) yes
C38 H383 O151 2_656 131.1 0.977 2.596 3.321(6) yes
C43 H432 O150 . 123.3 0.973 2.469 3.111(6) yes
C114 H1141 O205 2_655 158.0 0.922 2.533 3.405(6) yes
C118 H1181 O205 2_655 158.0 0.934 2.561 3.445(6) yes
O212 H2121 O305 . 160.8 0.894 1.794 2.655(6) yes
C213 H2131 O150 2_646 134.3 0.953 2.466 3.205(6) yes
O203 H1001 O1 . 179.6 0.898 1.879 2.778(6) yes
O203 H1001 C3 . 149.4 0.898 2.495 3.300(6) yes
O201 H1002 O203 . 179.6 0.904 2.028 2.931(6) yes
O205 H1003 O302 2_645 179.5 0.899 1.872 2.771(6) yes
O209 H1004 O307 . 179.8 0.900 1.874 2.774(6) yes
O208 H1005 O307 . 179.9 0.900 1.843 2.743(6) yes
O214 H1006 O209 . 179.6 0.903 1.823 2.726(6) yes
O215 H1007 O302 . 179.9 0.899 1.843 2.741(6) yes
O304 H1008 O303 2_656 179.3 0.900 1.919 2.819(6) yes
O304 H1009 O306 2_756 179.6 0.895 1.903 2.798(6) yes
O306 H1010 O50 . 179.8 0.899 2.067 2.966(6) yes
O306 H1011 O305 1_545 179.6 0.900 1.838 2.739(6) yes
O307 H1013 O305 1_545 179.7 0.900 1.826 2.726(6) yes
O302 H1018 O101 2_555 179.42 0.896 1.879 2.775(6) yes
O302 H3022 O2 1_565 138.33 0.957 1.951 2.741(6) yes
O303 H3031 O101 2_555 132.7 0.947 2.079 2.809(6) yes
O303 H3032 O301 . 121.8 0.950 2.212 2.831(6) yes
